data_4341511
loop_
_publ_author_name
'Kumar, Dheeraj'
'Singh, Nem'
'Elias, Anil J.'
'Malik, Pauline'
'Allen, Christopher W.'

_publ_section_title
;
 Reactions of alkyne- and butadiyne-derived fluorinated cyclophosphazenes
 with diiron and dimolybdenum carbonyls.
;
_journal_issue 19
_journal_name_full 'Inorganic chemistry'
_journal_page_first 10674
_journal_page_last 10684
_journal_paper_doi 10.1021/ic501821v
_journal_volume 53
_journal_year 2014
_chemical_formula_moiety 'C20 H10 F10 Fe N6 O4 P6'
_chemical_formula_sum 'C20 H10 F10 Fe N6 O4 P6'
_chemical_formula_weight 830.01
_chemical_name_systematic
; 
 ? 
;
_space_group_IT_number 14
_symmetry_cell_setting monoclinic
_symmetry_space_group_name_Hall '-P 2yn'
_symmetry_space_group_name_H-M 'P 1 21/n 1'
_atom_sites_solution_hydrogens geom
_atom_sites_solution_primary direct
_atom_sites_solution_secondary difmap
_audit_creation_method SHELXL-97
_cell_angle_alpha 90.00
_cell_angle_beta 109.111(4)
_cell_angle_gamma 90.00
_cell_formula_units_Z 4
_cell_length_a 15.215(3)
_cell_length_b 10.924(2)
_cell_length_c 19.809(4)
_cell_measurement_temperature 298(2)
_cell_volume 3111.0(10)
_computing_cell_refinement 'Bruker SMART'
_computing_data_collection 'Bruker SMART'
_computing_data_reduction 'Bruker SAINT'
_computing_molecular_graphics 'Bruker SHELXTL'
_computing_publication_material 'Bruker SHELXTL'
_computing_structure_refinement 'SHELXL-97 (Sheldrick, 1997)'
_computing_structure_solution 'SHELXS-97 (Sheldrick, 1990)'
_diffrn_ambient_temperature 298(2)
_diffrn_measured_fraction_theta_full 1.000
_diffrn_measured_fraction_theta_max 1.000
_diffrn_measurement_device_type 'CCD area detector'
_diffrn_measurement_method 'phi and omega scans'
_diffrn_radiation_monochromator graphite
_diffrn_radiation_source 'fine-focus sealed tube'
_diffrn_radiation_type MoK\a
_diffrn_radiation_wavelength 0.71073
_diffrn_reflns_av_R_equivalents 0.0848
_diffrn_reflns_av_sigmaI/netI 0.0678
_diffrn_reflns_limit_h_max 18
_diffrn_reflns_limit_h_min -18
_diffrn_reflns_limit_k_max 12
_diffrn_reflns_limit_k_min -12
_diffrn_reflns_limit_l_max 23
_diffrn_reflns_limit_l_min -23
_diffrn_reflns_number 28974
_diffrn_reflns_theta_full 25.00
_diffrn_reflns_theta_max 25.00
_diffrn_reflns_theta_min 1.48
_exptl_absorpt_coefficient_mu 0.893
_exptl_absorpt_correction_T_max 0.895
_exptl_absorpt_correction_T_min 0.846
_exptl_absorpt_correction_type multi-scan
_exptl_absorpt_process_details '(SADABS; Bruker, 2000)'
_exptl_crystal_colour red
_exptl_crystal_density_diffrn 1.772
_exptl_crystal_density_method 'not measured'
_exptl_crystal_description block
_exptl_crystal_F_000 1640
_exptl_crystal_size_max 0.205
_exptl_crystal_size_mid 0.156
_exptl_crystal_size_min 0.124
_refine_diff_density_max 0.314
_refine_diff_density_min -0.361
_refine_diff_density_rms 0.062
_refine_ls_extinction_method none
_refine_ls_goodness_of_fit_ref 0.998
_refine_ls_hydrogen_treatment constr
_refine_ls_matrix_type full
_refine_ls_number_parameters 424
_refine_ls_number_reflns 5469
_refine_ls_number_restraints 0
_refine_ls_restrained_S_all 0.998
_refine_ls_R_factor_all 0.1040
_refine_ls_R_factor_gt 0.0520
_refine_ls_shift/su_max 0.001
_refine_ls_shift/su_mean 0.000
_refine_ls_structure_factor_coef Fsqd
_refine_ls_weighting_details 'calc w=1/[\s^2^(Fo^2^)+(0.0509P)^2^+0.0631P] where P=(Fo^2^+2Fc^2^)/3'
_refine_ls_weighting_scheme calc
_refine_ls_wR_factor_gt 0.1024
_refine_ls_wR_factor_ref 0.1181
_reflns_number_gt 3236
_reflns_number_total 5470
_reflns_threshold_expression >2sigma(I)
_cod_data_source_file ic501821v_si_002.cif
_cod_data_source_block 5
_cod_original_sg_symbol_Hall -P2yn
_cod_original_sg_symbol_H-M P21/n
_cod_database_code 4341511

loop_
_symmetry_equiv_pos_as_xyz
'x, y, z'
'-x+1/2, y+1/2, -z+1/2'
'-x, -y, -z'
'x-1/2, -y-1/2, z-1/2'

loop_
_atom_site_label
_atom_site_type_symbol
_atom_site_fract_x
_atom_site_fract_y
_atom_site_fract_z
_atom_site_U_iso_or_equiv
_atom_site_adp_type
_atom_site_occupancy
_atom_site_symmetry_multiplicity
_atom_site_calc_flag
_atom_site_refinement_flags
Fe1 Fe 0.88210(4) 0.34807(5) 0.21235(3) 0.0488(2) Uani 1 1 d .
N1 N 1.0610(2) 0.5883(3) 0.2487(2) 0.0663(11) Uani 1 1 d .
N2 N 1.2426(3) 0.6092(4) 0.3158(2) 0.0903(14) Uani 1 1 d .
N3 N 1.1802(2) 0.4569(3) 0.20403(19) 0.0617(10) Uani 1 1 d .
N4 N 0.9522(3) 0.2450(3) 0.40735(19) 0.0665(11) Uani 1 1 d .
N5 N 1.1154(3) 0.1657(4) 0.4986(2) 0.0826(13) Uani 1 1 d .
N6 N 1.0285(3) 0.0377(3) 0.37982(18) 0.0595(10) Uani 1 1 d .
P1 P 1.07643(8) 0.48368(11) 0.19855(7) 0.0560(3) Uani 1 1 d .
P2 P 1.14220(11) 0.64127(13) 0.31120(9) 0.0804(5) Uani 1 1 d .
P3 P 1.26258(10) 0.51641(15) 0.26267(8) 0.0781(4) Uani 1 1 d .
P4 P 0.95435(8) 0.14158(11) 0.35162(6) 0.0532(3) Uani 1 1 d .
P5 P 1.03514(12) 0.26173(16) 0.47783(8) 0.0839(5) Uani 1 1 d .
P6 P 1.11154(10) 0.05289(14) 0.45038(7) 0.0746(4) Uani 1 1 d .
O1 O 1.1015(2) 0.3294(3) 0.33790(16) 0.0577(8) Uani 1 1 d .
O2 O 0.8085(3) 0.5263(3) 0.0972(2) 0.0909(12) Uani 1 1 d .
O3 O 0.9045(3) 0.5232(3) 0.3312(2) 0.0928(12) Uani 1 1 d .
O4 O 0.6953(3) 0.2625(4) 0.2010(2) 0.1028(14) Uani 1 1 d .
F1 F 1.02277(19) 0.5194(2) 0.12140(14) 0.0848(9) Uani 1 1 d .
F2 F 1.3269(2) 0.4167(4) 0.30424(19) 0.1342(13) Uani 1 1 d .
F3 F 1.3293(2) 0.5746(4) 0.23000(19) 0.1251(13) Uani 1 1 d .
F4 F 1.1285(2) 0.6146(3) 0.38234(18) 0.1175(12) Uani 1 1 d .
F5 F 1.1313(2) 0.7802(3) 0.3110(2) 0.1247(13) Uani 1 1 d .
F6 F 0.85822(16) 0.0807(2) 0.32618(12) 0.0693(7) Uani 1 1 d .
F7 F 1.1209(2) -0.0624(3) 0.49497(16) 0.1158(12) Uani 1 1 d .
F8 F 1.2030(2) 0.0439(3) 0.43583(16) 0.0972(9) Uani 1 1 d .
F9 F 0.9963(2) 0.2771(4) 0.53931(15) 0.1199(12) Uani 1 1 d .
F10 F 1.0773(2) 0.3888(3) 0.48086(18) 0.1145(12) Uani 1 1 d .
C1 C 1.0412(3) 0.2987(4) 0.2835(2) 0.0464(10) Uani 1 1 d .
C2 C 1.0179(3) 0.3491(4) 0.2103(2) 0.0431(10) Uani 1 1 d .
C3 C 0.9624(3) 0.2611(4) 0.1596(2) 0.0446(10) Uani 1 1 d .
C4 C 0.9290(3) 0.1742(3) 0.1993(2) 0.0427(10) Uani 1 1 d .
C5 C 0.9644(3) 0.2081(4) 0.2734(2) 0.0443(10) Uani 1 1 d .
C6 C 0.9576(3) 0.2492(4) 0.0838(2) 0.0481(11) Uani 1 1 d .
C7 C 1.0396(4) 0.2246(5) 0.0720(3) 0.0816(16) Uani 1 1 d .
H7 H 1.0951 0.2227 0.1101 0.098 Uiso 1 1 calc R
C8 C 1.0400(4) 0.2024(6) 0.0032(3) 0.104(2) Uani 1 1 d .
H8 H 1.0954 0.1827 -0.0045 0.125 Uiso 1 1 calc R
C9 C 0.9603(5) 0.2094(6) -0.0526(3) 0.0931(18) Uani 1 1 d .
H9 H 0.9615 0.1969 -0.0987 0.112 Uiso 1 1 calc R
C10 C 0.8777(4) 0.2345(5) -0.0421(3) 0.0893(17) Uani 1 1 d .
H10 H 0.8228 0.2376 -0.0806 0.107 Uiso 1 1 calc R
C11 C 0.8768(3) 0.2555(5) 0.0269(3) 0.0718(15) Uani 1 1 d .
H11 H 0.8211 0.2738 0.0344 0.086 Uiso 1 1 calc R
C12 C 0.8796(3) 0.0576(4) 0.1705(2) 0.0422(10) Uani 1 1 d .
C13 C 0.7955(3) 0.0532(4) 0.1161(2) 0.0599(12) Uani 1 1 d .
H13 H 0.7652 0.1257 0.0976 0.072 Uiso 1 1 calc R
C14 C 0.7554(3) -0.0582(5) 0.0886(3) 0.0735(14) Uani 1 1 d .
H14 H 0.6987 -0.0602 0.0518 0.088 Uiso 1 1 calc R
C15 C 0.7997(4) -0.1644(4) 0.1160(3) 0.0687(14) Uani 1 1 d .
H15 H 0.7730 -0.2390 0.0977 0.082 Uiso 1 1 calc R
C16 C 0.8829(4) -0.1622(4) 0.1701(3) 0.0654(13) Uani 1 1 d .
H16 H 0.9128 -0.2350 0.1886 0.079 Uiso 1 1 calc R
C17 C 0.9225(3) -0.0513(4) 0.1971(2) 0.0537(11) Uani 1 1 d .
H17 H 0.9792 -0.0502 0.2340 0.064 Uiso 1 1 calc R
C18 C 0.8349(3) 0.4566(4) 0.1414(3) 0.0616(13) Uani 1 1 d .
C19 C 0.8946(3) 0.4573(4) 0.2854(3) 0.0631(13) Uani 1 1 d .
C20 C 0.7673(4) 0.2953(4) 0.2064(3) 0.0689(14) Uani 1 1 d .

loop_
_atom_site_aniso_label
_atom_site_aniso_U_11
_atom_site_aniso_U_22
_atom_site_aniso_U_33
_atom_site_aniso_U_23
_atom_site_aniso_U_13
_atom_site_aniso_U_12
Fe1 0.0431(4) 0.0430(4) 0.0593(4) -0.0043(3) 0.0155(3) -0.0003(3)
N1 0.057(3) 0.043(2) 0.098(3) -0.006(2) 0.024(2) -0.0034(19)
N2 0.064(3) 0.112(4) 0.090(3) -0.023(3) 0.017(2) -0.019(3)
N3 0.053(2) 0.065(3) 0.072(3) 0.005(2) 0.028(2) -0.007(2)
N4 0.069(3) 0.077(3) 0.059(3) -0.011(2) 0.028(2) -0.015(2)
N5 0.083(3) 0.099(4) 0.054(3) -0.011(3) 0.007(2) -0.021(3)
N6 0.070(3) 0.053(2) 0.050(2) 0.0070(18) 0.012(2) -0.008(2)
P1 0.0507(8) 0.0481(7) 0.0661(9) 0.0104(6) 0.0150(6) -0.0066(6)
P2 0.0768(11) 0.0655(10) 0.1015(12) -0.0161(8) 0.0328(9) -0.0184(8)
P3 0.0507(9) 0.1004(12) 0.0823(10) 0.0056(9) 0.0205(8) -0.0105(8)
P4 0.0558(8) 0.0580(8) 0.0464(7) -0.0014(6) 0.0174(6) -0.0148(7)
P5 0.0933(12) 0.1006(13) 0.0612(10) -0.0254(9) 0.0298(9) -0.0320(10)
P6 0.0727(10) 0.0859(11) 0.0558(8) 0.0143(8) 0.0082(7) -0.0172(8)
O1 0.0501(19) 0.062(2) 0.0528(19) -0.0042(16) 0.0060(16) -0.0085(16)
O2 0.099(3) 0.059(2) 0.090(3) 0.012(2) -0.003(2) 0.015(2)
O3 0.100(3) 0.081(3) 0.102(3) -0.037(2) 0.041(2) -0.003(2)
O4 0.064(2) 0.114(3) 0.143(4) -0.042(3) 0.051(3) -0.030(2)
F1 0.082(2) 0.0772(19) 0.0784(19) 0.0311(15) 0.0029(16) -0.0176(15)
F2 0.088(2) 0.178(4) 0.122(3) 0.024(3) 0.014(2) 0.047(3)
F3 0.082(2) 0.167(3) 0.144(3) -0.021(3) 0.062(2) -0.057(2)
F4 0.137(3) 0.129(3) 0.105(3) -0.033(2) 0.064(2) -0.025(2)
F5 0.131(3) 0.062(2) 0.184(4) -0.041(2) 0.055(3) -0.028(2)
F6 0.0639(17) 0.0847(19) 0.0614(16) -0.0042(14) 0.0236(14) -0.0276(14)
F7 0.124(3) 0.115(3) 0.078(2) 0.048(2) -0.0079(19) -0.024(2)
F8 0.073(2) 0.114(3) 0.096(2) 0.0068(19) 0.0165(17) -0.0011(18)
F9 0.138(3) 0.165(3) 0.070(2) -0.049(2) 0.052(2) -0.039(2)
F10 0.129(3) 0.101(2) 0.113(3) -0.045(2) 0.040(2) -0.052(2)
C1 0.044(3) 0.042(2) 0.054(3) -0.005(2) 0.017(2) -0.003(2)
C2 0.036(2) 0.045(2) 0.051(3) 0.006(2) 0.018(2) 0.003(2)
C3 0.039(2) 0.047(3) 0.047(3) 0.000(2) 0.012(2) 0.005(2)
C4 0.036(2) 0.041(3) 0.050(3) -0.001(2) 0.013(2) 0.0024(19)
C5 0.039(2) 0.046(2) 0.047(3) -0.002(2) 0.014(2) 0.000(2)
C6 0.053(3) 0.046(3) 0.046(3) 0.002(2) 0.017(2) -0.002(2)
C7 0.063(4) 0.119(5) 0.065(4) -0.006(3) 0.023(3) 0.012(3)
C8 0.076(4) 0.165(6) 0.082(4) -0.012(4) 0.040(4) 0.011(4)
C9 0.106(5) 0.126(5) 0.055(4) -0.006(3) 0.035(4) -0.002(4)
C10 0.080(4) 0.119(5) 0.060(4) -0.006(3) 0.011(3) 0.008(4)
C11 0.064(3) 0.098(4) 0.053(3) -0.002(3) 0.018(3) 0.010(3)
C12 0.042(3) 0.041(2) 0.045(2) 0.000(2) 0.017(2) -0.002(2)
C13 0.057(3) 0.041(3) 0.074(3) -0.005(2) 0.011(3) 0.002(2)
C14 0.062(3) 0.057(3) 0.088(4) -0.011(3) 0.005(3) -0.008(3)
C15 0.078(4) 0.041(3) 0.088(4) -0.013(3) 0.029(3) -0.014(3)
C16 0.078(4) 0.043(3) 0.077(4) 0.005(3) 0.028(3) 0.002(3)
C17 0.055(3) 0.047(3) 0.056(3) 0.001(2) 0.015(2) 0.001(2)
C18 0.055(3) 0.046(3) 0.078(4) -0.006(3) 0.014(3) 0.006(2)
C19 0.056(3) 0.054(3) 0.083(4) -0.006(3) 0.028(3) 0.001(2)
C20 0.057(3) 0.064(3) 0.086(4) -0.018(3) 0.024(3) -0.007(3)

loop_
_atom_type_symbol
_atom_type_description
_atom_type_scat_dispersion_real
_atom_type_scat_dispersion_imag
_atom_type_scat_source
C C 0.0033 0.0016 'International Tables Vol C Tables 4.2.6.8 and 6.1.1.4'
H H 0.0000 0.0000 'International Tables Vol C Tables 4.2.6.8 and 6.1.1.4'
N N 0.0061 0.0033 'International Tables Vol C Tables 4.2.6.8 and 6.1.1.4'
O O 0.0106 0.0060 'International Tables Vol C Tables 4.2.6.8 and 6.1.1.4'
F F 0.0171 0.0103 'International Tables Vol C Tables 4.2.6.8 and 6.1.1.4'
P P 0.1023 0.0942 'International Tables Vol C Tables 4.2.6.8 and 6.1.1.4'
Fe Fe 0.3463 0.8444 'International Tables Vol C Tables 4.2.6.8 and 6.1.1.4'

loop_
_geom_angle_atom_site_label_1
_geom_angle_atom_site_label_2
_geom_angle_atom_site_label_3
_geom_angle
C18 Fe1 C20 91.7(2)
C18 Fe1 C19 95.7(2)
C20 Fe1 C19 96.2(2)
C18 Fe1 C4 124.85(18)
C20 Fe1 C4 93.69(18)
C19 Fe1 C4 137.89(19)
C18 Fe1 C3 93.34(19)
C20 Fe1 C3 122.42(19)
C19 Fe1 C3 140.02(18)
C4 Fe1 C3 40.22(14)
C18 Fe1 C2 97.25(18)
C20 Fe1 C2 161.11(18)
C19 Fe1 C2 99.45(18)
C4 Fe1 C2 67.56(15)
C3 Fe1 C2 40.69(15)
C18 Fe1 C5 160.66(18)
C20 Fe1 C5 100.8(2)
C19 Fe1 C5 97.54(19)
C4 Fe1 C5 40.36(14)
C3 Fe1 C5 67.52(15)
C2 Fe1 C5 66.71(15)
C18 Fe1 C1 131.80(18)
C20 Fe1 C1 136.52(19)
C19 Fe1 C1 81.99(17)
C4 Fe1 C1 63.33(14)
C3 Fe1 C1 63.39(15)
C2 Fe1 C1 37.33(14)
C5 Fe1 C1 37.65(14)
P2 N1 P1 121.9(2)
P2 N2 P3 121.1(3)
P3 N3 P1 121.5(2)
P5 N4 P4 120.8(3)
P6 N5 P5 120.3(3)
P6 N6 P4 121.4(2)
F1 P1 N3 108.17(19)
F1 P1 N1 107.64(19)
N3 P1 N1 116.3(2)
F1 P1 C2 102.49(17)
N3 P1 C2 111.88(19)
N1 P1 C2 109.39(19)
F4 P2 F5 98.3(2)
F4 P2 N2 109.7(2)
F5 P2 N2 109.3(2)
F4 P2 N1 110.7(2)
F5 P2 N1 108.2(2)
N2 P2 N1 118.6(2)
F3 P3 F2 97.5(2)
F3 P3 N3 110.4(2)
F2 P3 N3 109.1(2)
F3 P3 N2 108.8(2)
F2 P3 N2 109.5(2)
N3 P3 N2 119.4(2)
F6 P4 N6 107.48(18)
F6 P4 N4 107.63(18)
N6 P4 N4 116.3(2)
F6 P4 C5 103.76(17)
N6 P4 C5 110.62(19)
N4 P4 C5 110.2(2)
F10 P5 F9 97.8(2)
F10 P5 N4 110.5(2)
F9 P5 N4 108.5(2)
F10 P5 N5 108.6(2)
F9 P5 N5 109.7(2)
N4 P5 N5 119.5(2)
F8 P6 F7 98.0(2)
F8 P6 N5 108.5(2)
F7 P6 N5 108.9(2)
F8 P6 N6 110.4(2)
F7 P6 N6 109.14(19)
N5 P6 N6 119.6(2)
O1 C1 C2 129.5(4)
O1 C1 C5 129.3(4)
C2 C1 C5 100.9(3)
O1 C1 Fe1 140.8(3)
C2 C1 Fe1 58.4(2)
C5 C1 Fe1 58.8(2)
C3 C2 C1 109.3(3)
C3 C2 P1 131.6(3)
C1 C2 P1 117.9(3)
C3 C2 Fe1 69.6(2)
C1 C2 Fe1 84.3(2)
P1 C2 Fe1 123.5(2)
C4 C3 C2 106.9(3)
C4 C3 C6 126.2(4)
C2 C3 C6 125.8(4)
C4 C3 Fe1 69.7(2)
C2 C3 Fe1 69.7(2)
C6 C3 Fe1 134.9(3)
C3 C4 C5 108.0(3)
C3 C4 C12 125.6(4)
C5 C4 C12 125.7(4)
C3 C4 Fe1 70.1(2)
C5 C4 Fe1 70.5(2)
C12 C4 Fe1 132.7(3)
C4 C5 C1 108.8(3)
C4 C5 P4 132.9(3)
C1 C5 P4 116.4(3)
C4 C5 Fe1 69.1(2)
C1 C5 Fe1 83.5(2)
P4 C5 Fe1 127.0(2)
C7 C6 C11 119.4(4)
C7 C6 C3 116.4(4)
C11 C6 C3 124.1(4)
C6 C7 C8 120.0(5)
C6 C7 H7 120.0
C8 C7 H7 120.0
C9 C8 C7 120.2(5)
C9 C8 H8 119.9
C7 C8 H8 119.9
C8 C9 C10 120.7(5)
C8 C9 H9 119.6
C10 C9 H9 119.6
C9 C10 C11 119.2(5)
C9 C10 H10 120.4
C11 C10 H10 120.4
C6 C11 C10 120.4(5)
C6 C11 H11 119.8
C10 C11 H11 119.8
C17 C12 C13 118.1(4)
C17 C12 C4 118.3(4)
C13 C12 C4 123.4(4)
C12 C13 C14 120.9(4)
C12 C13 H13 119.5
C14 C13 H13 119.5
C15 C14 C13 119.5(5)
C15 C14 H14 120.2
C13 C14 H14 120.2
C14 C15 C16 120.6(4)
C14 C15 H15 119.7
C16 C15 H15 119.7
C15 C16 C17 119.6(4)
C15 C16 H16 120.2
C17 C16 H16 120.2
C12 C17 C16 121.2(4)
C12 C17 H17 119.4
C16 C17 H17 119.4
O2 C18 Fe1 177.5(4)
O3 C19 Fe1 178.2(5)
O4 C20 Fe1 178.3(5)

loop_
_geom_bond_atom_site_label_1
_geom_bond_atom_site_label_2
_geom_bond_distance
Fe1 C18 1.800(5)
Fe1 C20 1.806(5)
Fe1 C19 1.836(5)
Fe1 C4 2.074(4)
Fe1 C3 2.079(4)
Fe1 C2 2.079(4)
Fe1 C5 2.092(4)
Fe1 C1 2.430(4)
N1 P2 1.546(4)
N1 P1 1.582(4)
N2 P2 1.540(4)
N2 P3 1.561(5)
N3 P3 1.546(4)
N3 P1 1.574(4)
N4 P5 1.556(4)
N4 P4 1.587(4)
N5 P6 1.549(4)
N5 P5 1.559(5)
N6 P6 1.556(4)
N6 P4 1.568(4)
P1 F1 1.529(3)
P1 C2 1.774(4)
P2 F4 1.519(3)
P2 F5 1.526(3)
P3 F3 1.512(3)
P3 F2 1.515(4)
P4 F6 1.534(2)
P4 C5 1.762(4)
P5 F10 1.522(3)
P5 F9 1.527(3)
P6 F8 1.514(3)
P6 F7 1.518(3)
O1 C1 1.212(4)
O2 C18 1.129(5)
O3 C19 1.129(5)
O4 C20 1.123(5)
C1 C2 1.481(6)
C1 C5 1.493(5)
C2 C3 1.446(5)
C3 C4 1.428(5)
C3 C6 1.485(5)
C4 C5 1.437(5)
C4 C12 1.494(5)
C6 C7 1.370(6)
C6 C11 1.371(6)
C7 C8 1.386(7)
C7 H7 0.9300
C8 C9 1.350(7)
C8 H8 0.9300
C9 C10 1.367(7)
C9 H9 0.9300
C10 C11 1.389(7)
C10 H10 0.9300
C11 H11 0.9300
C12 C17 1.376(5)
C12 C13 1.377(5)
C13 C14 1.390(6)
C13 H13 0.9300
C14 C15 1.362(6)
C14 H14 0.9300
C15 C16 1.365(6)
C15 H15 0.9300
C16 C17 1.381(6)
C16 H16 0.9300
C17 H17 0.9300

loop_
_geom_torsion_atom_site_label_1
_geom_torsion_atom_site_label_2
_geom_torsion_atom_site_label_3
_geom_torsion_atom_site_label_4
_geom_torsion
P3 N3 P1 F1 129.7(2)
P3 N3 P1 N1 8.5(3)
P3 N3 P1 C2 -118.2(3)
P2 N1 P1 F1 -134.8(3)
P2 N1 P1 N3 -13.3(4)
P2 N1 P1 C2 114.6(3)
P3 N2 P2 F4 123.4(3)
P3 N2 P2 F5 -129.9(3)
P3 N2 P2 N1 -5.2(5)
P1 N1 P2 F4 -116.2(3)
P1 N1 P2 F5 137.0(3)
P1 N1 P2 N2 11.9(4)
P1 N3 P3 F3 -129.6(3)
P1 N3 P3 F2 124.4(3)
P1 N3 P3 N2 -2.5(4)
P2 N2 P3 F3 128.5(3)
P2 N2 P3 F2 -126.0(3)
P2 N2 P3 N3 0.7(5)
P6 N6 P4 F6 -136.6(2)
P6 N6 P4 N4 -15.9(3)
P6 N6 P4 C5 110.8(3)
P5 N4 P4 F6 136.8(2)
P5 N4 P4 N6 16.2(3)
P5 N4 P4 C5 -110.7(3)
P4 N4 P5 F10 119.3(3)
P4 N4 P5 F9 -134.6(3)
P4 N4 P5 N5 -7.8(4)
P6 N5 P5 F10 -129.4(3)
P6 N5 P5 F9 124.7(3)
P6 N5 P5 N4 -1.5(4)
P5 N5 P6 F8 129.7(3)
P5 N5 P6 F7 -124.6(3)
P5 N5 P6 N6 1.8(4)
P4 N6 P6 F8 -119.7(3)
P4 N6 P6 F7 133.6(3)
P4 N6 P6 N5 7.3(4)
C18 Fe1 C1 O1 88.6(5)
C20 Fe1 C1 O1 -92.5(5)
C19 Fe1 C1 O1 -1.9(5)
C4 Fe1 C1 O1 -157.3(5)
C3 Fe1 C1 O1 157.4(5)
C2 Fe1 C1 O1 115.3(6)
C5 Fe1 C1 O1 -115.5(6)
C18 Fe1 C1 C2 -26.7(3)
C20 Fe1 C1 C2 152.2(3)
C19 Fe1 C1 C2 -117.2(3)
C4 Fe1 C1 C2 87.4(3)
C3 Fe1 C1 C2 42.1(2)
C5 Fe1 C1 C2 129.2(3)
C18 Fe1 C1 C5 -156.0(3)
C20 Fe1 C1 C5 23.0(4)
C19 Fe1 C1 C5 113.5(3)
C4 Fe1 C1 C5 -41.8(2)
C3 Fe1 C1 C5 -87.1(3)
C2 Fe1 C1 C5 -129.2(3)
O1 C1 C2 C3 161.8(4)
C5 C1 C2 C3 -23.6(4)
Fe1 C1 C2 C3 -66.1(3)
O1 C1 C2 P1 -7.1(6)
C5 C1 C2 P1 167.5(3)
Fe1 C1 C2 P1 125.1(3)
O1 C1 C2 Fe1 -132.2(4)
C5 C1 C2 Fe1 42.5(3)
F1 P1 C2 C3 23.9(4)
N3 P1 C2 C3 -91.8(4)
N1 P1 C2 C3 137.9(4)
F1 P1 C2 C1 -170.2(3)
N3 P1 C2 C1 74.1(3)
N1 P1 C2 C1 -56.2(3)
F1 P1 C2 Fe1 -67.8(3)
N3 P1 C2 Fe1 176.5(2)
N1 P1 C2 Fe1 46.2(3)
C18 Fe1 C2 C3 -86.7(3)
C20 Fe1 C2 C3 30.9(7)
C19 Fe1 C2 C3 176.3(2)
C4 Fe1 C2 C3 38.1(2)
C5 Fe1 C2 C3 82.1(2)
C1 Fe1 C2 C3 113.1(3)
C18 Fe1 C2 C1 160.2(3)
C20 Fe1 C2 C1 -82.2(7)
C19 Fe1 C2 C1 63.2(3)
C4 Fe1 C2 C1 -75.0(2)
C3 Fe1 C2 C1 -113.1(3)
C5 Fe1 C2 C1 -31.0(2)
C18 Fe1 C2 P1 40.4(3)
C20 Fe1 C2 P1 158.0(5)
C19 Fe1 C2 P1 -56.6(3)
C4 Fe1 C2 P1 165.2(3)
C3 Fe1 C2 P1 127.1(4)
C5 Fe1 C2 P1 -150.8(3)
C1 Fe1 C2 P1 -119.8(4)
C1 C2 C3 C4 15.9(4)
P1 C2 C3 C4 -177.3(3)
Fe1 C2 C3 C4 -60.0(3)
C1 C2 C3 C6 -152.7(4)
P1 C2 C3 C6 14.1(6)
Fe1 C2 C3 C6 131.3(4)
C1 C2 C3 Fe1 76.0(3)
P1 C2 C3 Fe1 -117.3(3)
C18 Fe1 C3 C4 -144.8(2)
C20 Fe1 C3 C4 -50.7(3)
C19 Fe1 C3 C4 112.2(3)
C2 Fe1 C3 C4 117.9(3)
C5 Fe1 C3 C4 38.0(2)
C1 Fe1 C3 C4 79.3(2)
C18 Fe1 C3 C2 97.2(3)
C20 Fe1 C3 C2 -168.7(3)
C19 Fe1 C3 C2 -5.7(4)
C4 Fe1 C3 C2 -117.9(3)
C5 Fe1 C3 C2 -79.9(2)
C1 Fe1 C3 C2 -38.6(2)
C18 Fe1 C3 C6 -23.5(4)
C20 Fe1 C3 C6 70.6(5)
C19 Fe1 C3 C6 -126.4(4)
C4 Fe1 C3 C6 121.3(5)
C2 Fe1 C3 C6 -120.7(5)
C5 Fe1 C3 C6 159.4(5)
C1 Fe1 C3 C6 -159.3(5)
C2 C3 C4 C5 -0.6(4)
C6 C3 C4 C5 168.0(4)
Fe1 C3 C4 C5 -60.6(3)
C2 C3 C4 C12 -171.2(3)
C6 C3 C4 C12 -2.6(6)
Fe1 C3 C4 C12 128.9(4)
C2 C3 C4 Fe1 60.0(3)
C6 C3 C4 Fe1 -131.4(4)
C18 Fe1 C4 C3 44.5(3)
C20 Fe1 C4 C3 139.1(3)
C19 Fe1 C4 C3 -117.5(3)
C2 Fe1 C4 C3 -38.6(2)
C5 Fe1 C4 C3 -118.5(3)
C1 Fe1 C4 C3 -79.5(2)
C18 Fe1 C4 C5 163.0(2)
C20 Fe1 C4 C5 -102.4(3)
C19 Fe1 C4 C5 1.0(4)
C3 Fe1 C4 C5 118.5(3)
C2 Fe1 C4 C5 79.9(2)
C1 Fe1 C4 C5 39.0(2)
C18 Fe1 C4 C12 -76.0(4)
C20 Fe1 C4 C12 18.6(4)
C19 Fe1 C4 C12 122.0(4)
C3 Fe1 C4 C12 -120.5(5)
C2 Fe1 C4 C12 -159.0(4)
C5 Fe1 C4 C12 121.0(5)
C1 Fe1 C4 C12 160.0(4)
C3 C4 C5 C1 -14.8(4)
C12 C4 C5 C1 155.8(4)
Fe1 C4 C5 C1 -75.1(3)
C3 C4 C5 P4 -178.0(3)
C12 C4 C5 P4 -7.5(6)
Fe1 C4 C5 P4 121.7(4)
C3 C4 C5 Fe1 60.3(3)
C12 C4 C5 Fe1 -129.1(4)
O1 C1 C5 C4 -162.2(4)
C2 C1 C5 C4 23.1(4)
Fe1 C1 C5 C4 65.3(3)
O1 C1 C5 P4 4.1(6)
C2 C1 C5 P4 -170.5(3)
Fe1 C1 C5 P4 -128.3(3)
O1 C1 C5 Fe1 132.4(4)
C2 C1 C5 Fe1 -42.2(3)
F6 P4 C5 C4 -31.4(4)
N6 P4 C5 C4 83.6(4)
N4 P4 C5 C4 -146.4(4)
F6 P4 C5 C1 166.3(3)
N6 P4 C5 C1 -78.7(3)
N4 P4 C5 C1 51.4(3)
F6 P4 C5 Fe1 63.8(3)
N6 P4 C5 Fe1 178.8(2)
N4 P4 C5 Fe1 -51.2(3)
C18 Fe1 C5 C4 -46.5(6)
C20 Fe1 C5 C4 82.9(3)
C19 Fe1 C5 C4 -179.3(2)
C3 Fe1 C5 C4 -37.9(2)
C2 Fe1 C5 C4 -82.2(2)
C1 Fe1 C5 C4 -113.0(3)
C18 Fe1 C5 C1 66.5(6)
C20 Fe1 C5 C1 -164.1(3)
C19 Fe1 C5 C1 -66.3(3)
C4 Fe1 C5 C1 113.0(3)
C3 Fe1 C5 C1 75.1(2)
C2 Fe1 C5 C1 30.8(2)
C18 Fe1 C5 P4 -175.1(4)
C20 Fe1 C5 P4 -45.7(3)
C19 Fe1 C5 P4 52.1(3)
C4 Fe1 C5 P4 -128.6(4)
C3 Fe1 C5 P4 -166.5(3)
C2 Fe1 C5 P4 149.2(3)
C1 Fe1 C5 P4 118.4(4)
C4 C3 C6 C7 -106.9(5)
C2 C3 C6 C7 59.6(6)
Fe1 C3 C6 C7 156.1(4)
C4 C3 C6 C11 69.8(6)
C2 C3 C6 C11 -123.7(5)
Fe1 C3 C6 C11 -27.2(7)
C11 C6 C7 C8 -2.0(8)
C3 C6 C7 C8 174.8(5)
C6 C7 C8 C9 2.4(10)
C7 C8 C9 C10 -2.0(10)
C8 C9 C10 C11 1.3(10)
C7 C6 C11 C10 1.3(7)
C3 C6 C11 C10 -175.3(5)
C9 C10 C11 C6 -0.9(8)
C3 C4 C12 C17 114.7(4)
C5 C4 C12 C17 -54.2(5)
Fe1 C4 C12 C17 -150.2(3)
C3 C4 C12 C13 -61.8(6)
C5 C4 C12 C13 129.3(4)
Fe1 C4 C12 C13 33.3(6)
C17 C12 C13 C14 -0.3(6)
C4 C12 C13 C14 176.2(4)
C12 C13 C14 C15 0.2(7)
C13 C14 C15 C16 0.0(7)
C14 C15 C16 C17 -0.1(7)
C13 C12 C17 C16 0.2(6)
C4 C12 C17 C16 -176.5(4)
C15 C16 C17 C12 0.0(7)
C20 Fe1 C18 O2 175(100)
C19 Fe1 C18 O2 79(10)
C4 Fe1 C18 O2 -89(10)
C3 Fe1 C18 O2 -62(10)
C2 Fe1 C18 O2 -22(10)
C5 Fe1 C18 O2 -54(10)
C1 Fe1 C18 O2 -6(10)
C18 Fe1 C19 O3 -138(15)
C20 Fe1 C19 O3 129(15)
C4 Fe1 C19 O3 27(15)
C3 Fe1 C19 O3 -36(15)
C2 Fe1 C19 O3 -40(15)
C5 Fe1 C19 O3 27(15)
C1 Fe1 C19 O3 -7(15)
C18 Fe1 C20 O4 44(16)
C19 Fe1 C20 O4 140(16)
C4 Fe1 C20 O4 -81(16)
C3 Fe1 C20 O4 -51(16)
C2 Fe1 C20 O4 -75(16)
C5 Fe1 C20 O4 -121(16)
C1 Fe1 C20 O4 -135(16)
